data_7062446
loop_
_publ_author_name
'Karthick, Kettalu Ananthan'
'Shankar, Bhaskaran'
'Gayathri, Santhalingam'
'Aravind, Manikka Kubendran'
'Ashokkumar, Balasubramaniem'
'Tamilselvi, Arunachalam'

_publ_section_title
;
 Dual responsive pyridoxal-AHMT based fluorescent sensor towards zinc(ii)
 and mercury(ii) ions and its bioimaging application
;
_journal_issue 19
_journal_name_full 'New Journal of Chemistry'
_journal_page_first 9427
_journal_page_last 9439
_journal_paper_doi 10.1039/D3NJ00890H
_journal_volume 47
_journal_year 2023
_chemical_formula_moiety 'C10 H13 N7 O2 S, 3(H2 O)'
_chemical_formula_sum 'C10 H19 N7 O5 S'
_chemical_formula_weight 349.38
_space_group_crystal_system triclinic
_space_group_IT_number 2
_space_group_name_Hall '-P 1'
_space_group_name_H-M_alt 'P -1'
_atom_sites_solution_hydrogens mixed
_audit_creation_method SHELXL-2018/3
_audit_update_record
;
2022-11-28 deposited with the CCDC.	2023-04-10 downloaded from the CCDC.
;
_cell_angle_alpha 92.744(2)
_cell_angle_beta 98.751(2)
_cell_angle_gamma 112.305(2)
_cell_formula_units_Z 2
_cell_length_a 6.8490(2)
_cell_length_b 9.0017(2)
_cell_length_c 14.0341(3)
_cell_measurement_reflns_used 7092
_cell_measurement_temperature 296(2)
_cell_measurement_theta_max 26.7560
_cell_measurement_theta_min 2.4550
_cell_volume 785.89(4)
_computing_cell_refinement 'CrysAlisPro 1.171.40.35a (Rigaku OD, 2018)'
_computing_data_collection 'CrysAlisPro 1.171.40.35a (Rigaku OD, 2018)'
_computing_data_reduction 'CrysAlisPro 1.171.40.35a (Rigaku OD, 2018)'
_computing_molecular_graphics 'ORTEP-3 (Farrugia, 1997)'
_computing_publication_material 'SHELXL-97 (Sheldrick, 2008)'
_computing_structure_refinement 'SHELXL-2018/3 (Sheldrick, 2018)'
_computing_structure_solution 'SHELXS-97 (Sheldrick 2008)'
_diffrn_ambient_temperature 296(2)
_diffrn_measured_fraction_theta_full 1.000
_diffrn_measured_fraction_theta_max 1.000
_diffrn_measurement_device_type 'XtaLAB Synergy, Single source at offset/far, HyPix3000'
_diffrn_measurement_method '\w scans'
_diffrn_radiation_type MoK\a
_diffrn_radiation_wavelength 0.71073
_diffrn_reflns_av_R_equivalents 0.0248
_diffrn_reflns_av_unetI/netI 0.0231
_diffrn_reflns_Laue_measured_fraction_full 1.000
_diffrn_reflns_Laue_measured_fraction_max 1.000
_diffrn_reflns_limit_h_max 8
_diffrn_reflns_limit_h_min -8
_diffrn_reflns_limit_k_max 10
_diffrn_reflns_limit_k_min -10
_diffrn_reflns_limit_l_max 16
_diffrn_reflns_limit_l_min -16
_diffrn_reflns_number 9992
_diffrn_reflns_point_group_measured_fraction_full 1.000
_diffrn_reflns_point_group_measured_fraction_max 1.000
_diffrn_reflns_theta_full 24.992
_diffrn_reflns_theta_max 24.992
_diffrn_reflns_theta_min 2.462
_exptl_absorpt_coefficient_mu 0.244
_exptl_absorpt_correction_T_max 1.00000
_exptl_absorpt_correction_T_min 0.77803
_exptl_absorpt_correction_type multi-scan
_exptl_absorpt_process_details
;
CrysAlisPro 1.171.40.35a (Rigaku Oxford Diffraction, 2018)
Empirical absorption correction using spherical harmonics,
 implemented in SCALE3 ABSPACK scaling algorithm.
;
_exptl_crystal_colour Yellow
_exptl_crystal_density_diffrn 1.476
_exptl_crystal_description Block
_exptl_crystal_F_000 368
_exptl_crystal_size_max 0.120
_exptl_crystal_size_mid 0.100
_exptl_crystal_size_min 0.080
_refine_diff_density_max 0.235
_refine_diff_density_min -0.279
_refine_diff_density_rms 0.045
_refine_ls_extinction_method none
_refine_ls_goodness_of_fit_ref 1.077
_refine_ls_hydrogen_treatment mixed
_refine_ls_matrix_type full
_refine_ls_number_parameters 247
_refine_ls_number_reflns 2774
_refine_ls_number_restraints 1
_refine_ls_restrained_S_all 1.078
_refine_ls_R_factor_all 0.0403
_refine_ls_R_factor_gt 0.0357
_refine_ls_shift/su_max 0.000
_refine_ls_shift/su_mean 0.000
_refine_ls_structure_factor_coef Fsqd
_refine_ls_weighting_details 'w=1/[\s^2^(Fo^2^)+(0.0476P)^2^+0.2131P] where P=(Fo^2^+2Fc^2^)/3'
_refine_ls_weighting_scheme calc
_refine_ls_wR_factor_gt 0.0940
_refine_ls_wR_factor_ref 0.0980
_reflns_Friedel_coverage 0.000
_reflns_number_gt 2409
_reflns_number_total 2774
_reflns_threshold_expression 'I > 2\s(I)'
_cod_data_source_file d3nj00890h2.cif
_cod_data_source_block EXTER104
_cod_depositor_comments 'Adding full bibliography for 7062446.cif.'
_cod_original_cell_volume 785.88(4)
_cod_database_code 7062446
_shelx_shelxl_version_number 2018/3
_shelx_space_group_comment
;
The symmetry employed for this shelxl refinement is uniquely defined
by the following loop, which should always be used as a source of
symmetry information in preference to the above space-group names.
They are only intended as comments.
;
_shelx_estimated_absorpt_t_min 0.971
_shelx_estimated_absorpt_t_max 0.981

loop_
_space_group_symop_operation_xyz
'x, y, z'
'-x, -y, -z'

loop_
_atom_site_label
_atom_site_type_symbol
_atom_site_fract_x
_atom_site_fract_y
_atom_site_fract_z
_atom_site_U_iso_or_equiv
_atom_site_adp_type
_atom_site_occupancy
_atom_site_site_symmetry_order
_atom_site_calc_flag
_atom_site_refinement_flags_posn
_atom_site_refinement_flags_adp
_atom_site_refinement_flags_occupancy
_atom_site_disorder_assembly
_atom_site_disorder_group
C1 C 0.7592(3) 0.4960(2) 0.72819(13) 0.0412(4) Uani 1 1 d . . . . .
H1A H 0.741914 0.466454 0.789925 0.049 Uiso 1 1 calc R U . . .
C2 C 0.6733(3) 0.37630(19) 0.65132(12) 0.0339(4) Uani 1 1 d . . . . .
C3 C 0.6991(2) 0.41923(19) 0.55772(12) 0.0304(4) Uani 1 1 d . . . . .
C4 C 0.8105(3) 0.58344(19) 0.54932(13) 0.0324(4) Uani 1 1 d . . . . .
C5 C 0.8913(3) 0.69674(19) 0.63183(13) 0.0364(4) Uani 1 1 d . . . . .
C6 C 1.0079(3) 0.8719(2) 0.62188(16) 0.0524(5) Uani 1 1 d . . . . .
H6A H 0.910570 0.911533 0.585960 0.079 Uiso 1 1 calc R U . . .
H6B H 1.124055 0.884331 0.588154 0.079 Uiso 1 1 calc R U . . .
H6C H 1.063800 0.932021 0.685163 0.079 Uiso 1 1 calc R U . . .
C7 C 0.5506(3) 0.2038(2) 0.66859(14) 0.0436(4) Uani 1 1 d . . . . .
H7A H 0.543542 0.200800 0.737024 0.052 Uiso 1 1 calc R U . . .
H7B H 0.404766 0.167165 0.632681 0.052 Uiso 1 1 calc R U . . .
C8 C 0.6107(3) 0.29870(19) 0.47334(12) 0.0325(4) Uani 1 1 d . . . . .
H8 H 0.539043 0.190217 0.480456 0.039 Uiso 1 1 calc R U . . .
C9 C 0.5712(3) 0.28644(19) 0.22345(12) 0.0326(4) Uani 1 1 d . . . . .
C10 C 0.5288(3) 0.2798(2) 0.06348(13) 0.0360(4) Uani 1 1 d . . . . .
N1 N 0.8666(2) 0.65275(17) 0.71997(11) 0.0414(4) Uani 1 1 d . . . . .
N2 N 0.6326(2) 0.34334(16) 0.38911(10) 0.0341(3) Uani 1 1 d . . . . .
N3 N 0.5449(2) 0.23056(16) 0.31008(10) 0.0369(3) Uani 1 1 d . . . . .
H3 H 0.476784 0.129801 0.315003 0.044 Uiso 1 1 calc R U . . .
N4 N 0.6900(3) 0.43226(17) 0.20875(11) 0.0443(4) Uani 1 1 d . . . . .
N5 N 0.6584(3) 0.42324(18) 0.10827(11) 0.0456(4) Uani 1 1 d . . . . .
N6 N 0.4708(2) 0.18936(15) 0.13820(10) 0.0320(3) Uani 1 1 d . . . . .
N7 N 0.3261(3) 0.02953(17) 0.13425(12) 0.0415(4) Uani 1 1 d . . . . .
H8B H 0.199470 0.021349 0.108449 0.050 Uiso 1 1 d R U . . .
O1 O 0.6440(3) 0.09566(15) 0.64039(10) 0.0461(4) Uani 1 1 d . . . . .
O2 O 0.8433(2) 0.64166(14) 0.46359(9) 0.0443(3) Uani 1 1 d . . . . .
H2 H 0.791776 0.566735 0.419685 0.066 Uiso 1 1 calc R U . . .
O3 O 1.0493(3) 0.2200(2) 0.74862(15) 0.0626(5) Uani 1 1 d . . . . .
O4 O 0.9971(3) 0.6726(2) 1.04928(14) 0.0673(5) Uani 1 1 d D . . . .
O5 O 1.0294(3) 0.8516(2) 0.89638(12) 0.0580(4) Uani 1 1 d . . . . .
S1 S 0.45167(8) 0.22105(6) -0.05633(3) 0.04604(17) Uani 1 1 d . . . . .
H1 H 0.757(4) 0.124(3) 0.6659(17) 0.052(7) Uiso 1 1 d . . . . .
H3A H 1.116(5) 0.312(4) 0.738(2) 0.086(10) Uiso 1 1 d . . . . .
H3B H 1.039(6) 0.226(5) 0.805(3) 0.140(17) Uiso 1 1 d . . . . .
H4A H 0.991(4) 0.721(3) 1.000(2) 0.084(9) Uiso 1 1 d . . . . .
H4B H 1.100(5) 0.643(4) 1.044(3) 0.146(16) Uiso 1 1 d D . . . .
H5 H 0.742(4) 0.509(3) 0.0818(16) 0.062(7) Uiso 1 1 d . . . . .
H5A H 1.134(5) 0.934(3) 0.897(2) 0.079(9) Uiso 1 1 d . . . . .
H5B H 0.996(5) 0.803(4) 0.840(2) 0.093(10) Uiso 1 1 d . . . . .
H8A H 0.375(4) -0.029(3) 0.0992(18) 0.064(7) Uiso 1 1 d . . . . .

loop_
_atom_site_aniso_label
_atom_site_aniso_U_11
_atom_site_aniso_U_22
_atom_site_aniso_U_33
_atom_site_aniso_U_23
_atom_site_aniso_U_13
_atom_site_aniso_U_12
C1 0.0512(11) 0.0394(10) 0.0299(9) 0.0012(8) 0.0034(8) 0.0165(8)
C2 0.0361(9) 0.0290(8) 0.0336(9) 0.0035(7) 0.0059(7) 0.0098(7)
C3 0.0301(8) 0.0278(8) 0.0310(9) 0.0016(7) 0.0031(7) 0.0101(7)
C4 0.0324(8) 0.0284(8) 0.0361(9) 0.0052(7) 0.0073(7) 0.0111(7)
C5 0.0331(9) 0.0287(9) 0.0441(11) -0.0026(8) 0.0021(7) 0.0109(7)
C6 0.0564(12) 0.0281(10) 0.0634(14) -0.0019(9) 0.0062(10) 0.0087(9)
C7 0.0542(11) 0.0339(9) 0.0354(10) 0.0078(8) 0.0120(8) 0.0073(8)
C8 0.0348(9) 0.0267(8) 0.0322(9) 0.0024(7) 0.0042(7) 0.0086(7)
C9 0.0386(9) 0.0277(8) 0.0302(9) 0.0018(7) 0.0061(7) 0.0118(7)
C10 0.0422(9) 0.0339(9) 0.0342(10) 0.0065(7) 0.0098(8) 0.0161(8)
N1 0.0482(9) 0.0326(8) 0.0382(9) -0.0052(7) 0.0011(7) 0.0136(7)
N2 0.0396(8) 0.0298(7) 0.0298(8) -0.0008(6) 0.0036(6) 0.0115(6)
N3 0.0506(9) 0.0253(7) 0.0279(8) 0.0009(6) 0.0041(6) 0.0085(6)
N4 0.0559(9) 0.0323(8) 0.0336(9) 0.0027(6) 0.0081(7) 0.0052(7)
N5 0.0616(10) 0.0308(8) 0.0348(9) 0.0072(7) 0.0126(8) 0.0058(7)
N6 0.0391(8) 0.0255(7) 0.0280(7) 0.0029(6) 0.0062(6) 0.0090(6)
N7 0.0504(9) 0.0260(7) 0.0383(9) 0.0010(6) 0.0060(7) 0.0053(7)
O1 0.0591(10) 0.0273(7) 0.0415(8) 0.0023(6) 0.0006(7) 0.0088(6)
O2 0.0563(8) 0.0320(7) 0.0394(7) 0.0083(5) 0.0137(6) 0.0092(6)
O3 0.0693(11) 0.0407(9) 0.0608(12) -0.0011(8) -0.0001(9) 0.0080(8)
O4 0.0603(10) 0.0692(11) 0.0742(12) 0.0331(10) 0.0256(9) 0.0196(8)
O5 0.0641(10) 0.0529(10) 0.0411(9) -0.0013(8) 0.0056(7) 0.0079(8)
S1 0.0636(3) 0.0452(3) 0.0290(3) 0.0057(2) 0.0077(2) 0.0211(2)

loop_
_atom_type_symbol
_atom_type_description
_atom_type_scat_dispersion_real
_atom_type_scat_dispersion_imag
_atom_type_scat_source
C C 0.0033 0.0016 'International Tables Vol C Tables 4.2.6.8 and 6.1.1.4'
H H 0.0000 0.0000 'International Tables Vol C Tables 4.2.6.8 and 6.1.1.4'
N N 0.0061 0.0033 'International Tables Vol C Tables 4.2.6.8 and 6.1.1.4'
O O 0.0106 0.0060 'International Tables Vol C Tables 4.2.6.8 and 6.1.1.4'
S S 0.1246 0.1234 'International Tables Vol C Tables 4.2.6.8 and 6.1.1.4'

loop_
_geom_angle_atom_site_label_1
_geom_angle_atom_site_label_2
_geom_angle_atom_site_label_3
_geom_angle
_geom_angle_site_symmetry_1
_geom_angle_site_symmetry_3
_geom_angle_publ_flag
N1 C1 C2 124.22(17) . . ?
N1 C1 H1A 117.9 . . ?
C2 C1 H1A 117.9 . . ?
C1 C2 C3 118.45(15) . . ?
C1 C2 C7 119.81(16) . . ?
C3 C2 C7 121.72(15) . . ?
C4 C3 C2 117.18(15) . . ?
C4 C3 C8 121.63(15) . . ?
C2 C3 C8 121.18(15) . . ?
O2 C4 C5 116.43(15) . . ?
O2 C4 C3 123.33(15) . . ?
C5 C4 C3 120.23(16) . . ?
N1 C5 C4 121.44(15) . . ?
N1 C5 C6 118.78(16) . . ?
C4 C5 C6 119.77(17) . . ?
C5 C6 H6A 109.5 . . ?
C5 C6 H6B 109.5 . . ?
H6A C6 H6B 109.5 . . ?
C5 C6 H6C 109.5 . . ?
H6A C6 H6C 109.5 . . ?
H6B C6 H6C 109.5 . . ?
O1 C7 C2 113.32(15) . . ?
O1 C7 H7A 108.9 . . ?
C2 C7 H7A 108.9 . . ?
O1 C7 H7B 108.9 . . ?
C2 C7 H7B 108.9 . . ?
H7A C7 H7B 107.7 . . ?
N2 C8 C3 119.25(15) . . ?
N2 C8 H8 120.4 . . ?
C3 C8 H8 120.4 . . ?
N4 C9 N3 126.74(15) . . ?
N4 C9 N6 111.62(15) . . ?
N3 C9 N6 121.64(14) . . ?
N5 C10 N6 103.44(15) . . ?
N5 C10 S1 128.44(14) . . ?
N6 C10 S1 128.12(13) . . ?
C5 N1 C1 118.46(15) . . ?
C8 N2 N3 119.03(14) . . ?
C9 N3 N2 115.88(13) . . ?
C9 N3 H3 122.1 . . ?
N2 N3 H3 122.1 . . ?
C9 N4 N5 102.70(14) . . ?
C10 N5 N4 114.21(15) . . ?
C10 N5 H5 127.6(15) . . ?
N4 N5 H5 117.4(15) . . ?
C9 N6 C10 108.03(13) . . ?
C9 N6 N7 122.74(14) . . ?
C10 N6 N7 129.12(14) . . ?
N6 N7 H8B 109.3 . . ?
N6 N7 H8A 105.6(15) . . ?
H8B N7 H8A 112.6 . . ?
C7 O1 H1 110.4(18) . . ?
C4 O2 H2 109.5 . . ?
H3A O3 H3B 106(3) . . ?
H4A O4 H4B 102(3) . . ?
H5A O5 H5B 107(3) . . ?

loop_
_geom_bond_atom_site_label_1
_geom_bond_atom_site_label_2
_geom_bond_distance
_geom_bond_site_symmetry_2
_geom_bond_publ_flag
C1 N1 1.341(2) . ?
C1 C2 1.373(2) . ?
C1 H1A 0.9300 . ?
C2 C3 1.405(2) . ?
C2 C7 1.511(2) . ?
C3 C4 1.403(2) . ?
C3 C8 1.451(2) . ?
C4 O2 1.351(2) . ?
C4 C5 1.397(2) . ?
C5 N1 1.332(2) . ?
C5 C6 1.497(2) . ?
C6 H6A 0.9600 . ?
C6 H6B 0.9600 . ?
C6 H6C 0.9600 . ?
C7 O1 1.424(2) . ?
C7 H7A 0.9700 . ?
C7 H7B 0.9700 . ?
C8 N2 1.279(2) . ?
C8 H8 0.9300 . ?
C9 N4 1.301(2) . ?
C9 N3 1.349(2) . ?
C9 N6 1.364(2) . ?
C10 N5 1.316(2) . ?
C10 N6 1.372(2) . ?
C10 S1 1.6789(18) . ?
N2 N3 1.3595(19) . ?
N3 H3 0.8600 . ?
N4 N5 1.387(2) . ?
N5 H5 0.91(2) . ?
N6 N7 1.3959(19) . ?
N7 H8B 0.8615 . ?
N7 H8A 0.89(2) . ?
O1 H1 0.74(2) . ?
O2 H2 0.8200 . ?
O3 H3A 0.81(3) . ?
O3 H3B 0.81(4) . ?
O4 H4A 0.84(3) . ?
O4 H4B 0.853(19) . ?
O5 H5A 0.81(3) . ?
O5 H5B 0.84(3) . ?

loop_
_geom_torsion_atom_site_label_1
_geom_torsion_atom_site_label_2
_geom_torsion_atom_site_label_3
_geom_torsion_atom_site_label_4
_geom_torsion
_geom_torsion_site_symmetry_1
_geom_torsion_site_symmetry_2
_geom_torsion_site_symmetry_3
_geom_torsion_site_symmetry_4
_geom_torsion_publ_flag
N1 C1 C2 C3 0.2(3) . . . . ?
N1 C1 C2 C7 -178.50(17) . . . . ?
C1 C2 C3 C4 -0.5(2) . . . . ?
C7 C2 C3 C4 178.17(15) . . . . ?
C1 C2 C3 C8 -179.52(16) . . . . ?
C7 C2 C3 C8 -0.8(2) . . . . ?
C2 C3 C4 O2 -178.78(15) . . . . ?
C8 C3 C4 O2 0.2(2) . . . . ?
C2 C3 C4 C5 0.2(2) . . . . ?
C8 C3 C4 C5 179.22(15) . . . . ?
O2 C4 C5 N1 179.50(15) . . . . ?
C3 C4 C5 N1 0.4(2) . . . . ?
O2 C4 C5 C6 -0.3(2) . . . . ?
C3 C4 C5 C6 -179.37(16) . . . . ?
C1 C2 C7 O1 -119.12(18) . . . . ?
C3 C2 C7 O1 62.2(2) . . . . ?
C4 C3 C8 N2 -0.9(2) . . . . ?
C2 C3 C8 N2 178.08(15) . . . . ?
C4 C5 N1 C1 -0.7(2) . . . . ?
C6 C5 N1 C1 179.04(16) . . . . ?
C2 C1 N1 C5 0.4(3) . . . . ?
C3 C8 N2 N3 -178.37(14) . . . . ?
N4 C9 N3 N2 7.9(3) . . . . ?
N6 C9 N3 N2 -172.43(14) . . . . ?
C8 N2 N3 C9 179.03(15) . . . . ?
N3 C9 N4 N5 -179.91(17) . . . . ?
N6 C9 N4 N5 0.40(19) . . . . ?
N6 C10 N5 N4 0.3(2) . . . . ?
S1 C10 N5 N4 -179.90(13) . . . . ?
C9 N4 N5 C10 -0.4(2) . . . . ?
N4 C9 N6 C10 -0.26(19) . . . . ?
N3 C9 N6 C10 -179.97(15) . . . . ?
N4 C9 N6 N7 -176.78(15) . . . . ?
N3 C9 N6 N7 3.5(2) . . . . ?
N5 C10 N6 C9 -0.02(18) . . . . ?
S1 C10 N6 C9 -179.84(13) . . . . ?
N5 C10 N6 N7 176.20(16) . . . . ?
S1 C10 N6 N7 -3.6(3) . . . . ?
